data_4027593
loop_
_publ_author_name
'Mingwen Zhu'
'Ken-ichi Fujita'
'Ryohei Yamaguchi'

_publ_contact_author_address 'Kyoto University'
_publ_contact_author_email zhumingwen2001@yahoo.co.jp
_publ_contact_author_fax 'ENTER FAX NUMBER'
_publ_contact_author_name 'Mingwen Zhu'
_publ_contact_author_phone 075-753-6837
_publ_section_title
;
 Aerobic Oxidative Amidation of Aromatic and Cinnamic Aldehydes with
 Secondary Amines by CuI/2-Pyridonate Catalytic System
;
_journal_name_full 'Journal of Organic Chemistry'
_journal_page_first 9102
_journal_page_last 9109
_journal_paper_doi 10.1021/jo301553v
_journal_volume 77
_journal_year 2012
_chemical_formula_moiety 'C20 H44 Cu4 I4 N4 '
_chemical_formula_sum 'C20 H44 Cu4 I4 N4'
_chemical_formula_weight 1102.40
_space_group_IT_number 86
_symmetry_cell_setting tetragonal
_symmetry_Int_Tables_number 86
_symmetry_space_group_name_Hall '-P 4bc'
_symmetry_space_group_name_H-M 'P 42/n :2'
_audit_creation_date 2012-06-07
_audit_creation_method 'by CrystalStructure 3.8'
_cell_angle_alpha 90.0000
_cell_angle_beta 90.0000
_cell_angle_gamma 90.0000
_cell_formula_units_Z 2
_cell_length_a 14.6652(5)
_cell_length_b 14.6652(5)
_cell_length_c 7.5699(3)
_cell_measurement_reflns_used 14466
_cell_measurement_temperature 173.1
_cell_measurement_theta_max 27.4
_cell_measurement_theta_min 3.0
_cell_volume 1628.04(10)
_computing_cell_refinement PROCESS-AUTO
_computing_data_collection PROCESS-AUTO
_computing_data_reduction CrystalStructure
_computing_publication_material 'CrystalStructure 3.8'
_computing_structure_refinement CRYSTALS
_computing_structure_solution SIR92
_diffrn_ambient_temperature 173.1
_diffrn_detector_area_resol_mean 10.00
_diffrn_measured_fraction_theta_full 0.998
_diffrn_measured_fraction_theta_max 0.998
_diffrn_measurement_device_type 'Rigaku RAXIS-RAPID'
_diffrn_measurement_method \w
_diffrn_radiation_type 'Mo K\a'
_diffrn_radiation_wavelength 0.71075
_diffrn_reflns_av_R_equivalents 0.054
_diffrn_reflns_limit_h_max 19
_diffrn_reflns_limit_h_min -19
_diffrn_reflns_limit_k_max 15
_diffrn_reflns_limit_k_min -19
_diffrn_reflns_limit_l_max 9
_diffrn_reflns_limit_l_min -9
_diffrn_reflns_number 15374
_diffrn_reflns_theta_full 27.45
_diffrn_reflns_theta_max 27.45
_exptl_absorpt_coefficient_mu 6.387
_exptl_absorpt_correction_T_max 0.056
_exptl_absorpt_correction_T_min 0.037
_exptl_absorpt_correction_type multi-scan
_exptl_absorpt_process_details
;
    Higashi, T. (1995). Program for Absorption Correction.
    Rigaku Corporation, Tokyo, Japan.
;
_exptl_crystal_colour colorless
_exptl_crystal_density_diffrn 2.249
_exptl_crystal_description block
_exptl_crystal_F_000 1040.00
_exptl_crystal_size_max 0.50
_exptl_crystal_size_mid 0.45
_exptl_crystal_size_min 0.45
_refine_diff_density_max 2.83
_refine_diff_density_min -0.93
_refine_ls_extinction_method none
_refine_ls_goodness_of_fit_ref 0.996
_refine_ls_hydrogen_treatment refall
_refine_ls_number_parameters 84
_refine_ls_number_reflns 1637
_refine_ls_R_factor_gt 0.0320
_refine_ls_shift/su_max 0.0000
_refine_ls_structure_factor_coef F
_refine_ls_weighting_details 'w = 1/[1.0000\s(Fo^2^)]'
_refine_ls_weighting_scheme calc
_refine_ls_wR_factor_ref 0.0337
_reflns_number_gt 1631
_reflns_number_total 1860
_reflns_threshold_expression F^2^>2.0\s(F^2^)
_cod_data_source_file jo301553v_si_002.cif
_cod_data_source_block '_shu47'
_cod_original_cell_volume 1628.04(9)
_cod_original_sg_symbol_H-M 'P 42/n'
_cod_original_formula_sum 'C20 H44 Cu4 I4 N4 '
_cod_database_code 4027593

loop_
_symmetry_equiv_pos_site_id
_symmetry_equiv_pos_as_xyz
1 +X,+Y,+Z
2 -Y,1/2+X,1/2+Z
3 1/2-X,1/2-Y,+Z
4 1/2+Y,-X,1/2+Z
5 -X,-Y,-Z
6 +Y,1/2-X,1/2-Z
7 1/2+X,1/2+Y,-Z
8 1/2-Y,+X,1/2-Z

loop_
_atom_site_label
_atom_site_type_symbol
_atom_site_fract_x
_atom_site_fract_y
_atom_site_fract_z
_atom_site_U_iso_or_equiv
_atom_site_adp_type
_atom_site_occupancy
_atom_site_symmetry_multiplicity
_atom_site_calc_flag
_atom_site_refinement_flags
I(1) I -0.404500(10) -0.273300(10) -0.45468(3) 0.02230(7) Uani 1.00 1 d .
Cu(2) Cu -0.33780(3) -0.26430(3) -0.12416(5) 0.02353(11) Uani 1.00 1 d .
N(3) N -0.44819(19) -0.27821(17) 0.0408(3) 0.0206(7) Uani 1.00 1 d .
C(4) C -0.6412(2) -0.3055(2) 0.1331(5) 0.0333(10) Uani 1.00 1 d .
C(5) C -0.5151(2) -0.2053(2) 0.0179(4) 0.0295(9) Uani 1.00 1 d .
C(6) C -0.5714(2) -0.3810(2) 0.1558(4) 0.0315(9) Uani 1.00 1 d .
C(7) C -0.5959(2) -0.2119(2) 0.1470(4) 0.0314(9) Uani 1.00 1 d .
C(8) C -0.4916(2) -0.3693(2) 0.0279(4) 0.0293(9) Uani 1.00 1 d .
H(1) H -0.4256 -0.2729 0.1580 0.025 Uiso 1.00 1 c R
H(2) H -0.6692 -0.3112 0.0204 0.040 Uiso 1.00 1 c R
H(3) H -0.6863 -0.3109 0.2226 0.040 Uiso 1.00 1 c R
H(4) H -0.4854 -0.1485 0.0358 0.035 Uiso 1.00 1 c R
H(5) H -0.5381 -0.2081 -0.0993 0.035 Uiso 1.00 1 c R
H(6) H -0.5489 -0.3797 0.2734 0.038 Uiso 1.00 1 c R
H(7) H -0.6000 -0.4380 0.1340 0.038 Uiso 1.00 1 c R
H(8) H -0.6392 -0.1659 0.1191 0.038 Uiso 1.00 1 c R
H(9) H -0.5744 -0.2031 0.2642 0.038 Uiso 1.00 1 c R
H(10) H -0.5134 -0.3775 -0.0892 0.035 Uiso 1.00 1 c R
H(11) H -0.4471 -0.4145 0.0534 0.035 Uiso 1.00 1 c R

loop_
_atom_site_aniso_label
_atom_site_aniso_U_11
_atom_site_aniso_U_22
_atom_site_aniso_U_33
_atom_site_aniso_U_12
_atom_site_aniso_U_13
_atom_site_aniso_U_23
I(1) 0.02231(14) 0.02475(15) 0.01984(16) 0.00053(8) -0.00659(8) -0.00159(8)
Cu(2) 0.0188(2) 0.0294(2) 0.0224(2) -0.00155(16) 0.00447(17) 0.00117(17)
N(3) 0.0162(13) 0.0258(15) 0.0197(14) -0.0012(11) 0.0019(10) -0.0008(11)
C(4) 0.0198(17) 0.046(2) 0.034(2) -0.0038(15) 0.0067(15) -0.0022(17)
C(5) 0.0217(18) 0.0300(19) 0.037(2) 0.0024(14) 0.0049(15) 0.0064(16)
C(6) 0.0233(17) 0.0318(19) 0.039(2) -0.0074(14) 0.0093(15) 0.0005(16)
C(7) 0.0210(17) 0.035(2) 0.039(2) 0.0050(14) 0.0070(15) 0.0035(16)
C(8) 0.0257(18) 0.0262(19) 0.036(2) -0.0049(14) 0.0063(15) -0.0029(15)

loop_
_atom_type_symbol
_atom_type_description
_atom_type_scat_dispersion_real
_atom_type_scat_dispersion_imag
_atom_type_scat_source
Cu Cu 0.320 1.265
;
International Tables for Crystallography
(1992, Vol. C, Tables 4.2.6.8 and 6.1.1.4)
;
C C 0.003 0.002
;
International Tables for Crystallography
(1992, Vol. C, Tables 4.2.6.8 and 6.1.1.4)
;
H H 0.000 0.000
;
International Tables for Crystallography
(1992, Vol. C, Table 6.1.1.4)
;
N N 0.006 0.003
;
International Tables for Crystallography
(1992, Vol. C, Tables 4.2.6.8 and 6.1.1.4)
;
I I -0.474 1.812
;
International Tables for Crystallography
(1992, Vol. C, Tables 4.2.6.8 and 6.1.1.4)
;

loop_
_geom_angle_atom_site_label_1
_geom_angle_atom_site_label_2
_geom_angle_atom_site_label_3
_geom_angle
_geom_angle_publ_flag
_geom_angle_site_symmetry_1
_geom_angle_site_symmetry_3
Cu(2) I(1) Cu(2) 59.069(12) yes . 6_544
Cu(2) I(1) Cu(2) 58.754(12) yes . 8_454
Cu(2) I(1) Cu(2) 57.704(13) yes 6_544 8_454
I(1) Cu(2) I(1) 112.070(15) yes . 6_544
I(1) Cu(2) I(1) 112.898(15) yes . 8_454
I(1) Cu(2) Cu(2) 111.521(16) yes . 3_445
I(1) Cu(2) Cu(2) 60.479(12) yes . 6_544
I(1) Cu(2) Cu(2) 61.127(12) yes . 8_454
I(1) Cu(2) N(3) 105.91(7) yes . .
I(1) Cu(2) I(1) 115.901(16) yes 6_544 8_454
I(1) Cu(2) Cu(2) 60.647(13) yes 6_544 3_445
I(1) Cu(2) Cu(2) 60.119(13) yes 6_544 6_544
I(1) Cu(2) Cu(2) 109.367(18) yes 6_544 8_454
I(1) Cu(2) N(3) 103.37(7) yes 6_544 .
I(1) Cu(2) Cu(2) 61.649(14) yes 8_454 3_445
I(1) Cu(2) Cu(2) 110.163(18) yes 8_454 6_544
I(1) Cu(2) Cu(2) 60.452(13) yes 8_454 8_454
I(1) Cu(2) N(3) 105.45(7) yes 8_454 .
Cu(2) Cu(2) Cu(2) 60.534(15) yes 3_445 6_544
Cu(2) Cu(2) Cu(2) 60.534(15) yes 3_445 8_454
Cu(2) Cu(2) N(3) 142.52(7) yes 3_445 .
Cu(2) Cu(2) Cu(2) 58.932(15) yes 6_544 8_454
Cu(2) Cu(2) N(3) 144.38(7) yes 6_544 .
Cu(2) Cu(2) N(3) 147.26(7) yes 8_454 .
Cu(2) N(3) C(5) 112.6(2) yes . .
Cu(2) N(3) C(8) 112.8(2) yes . .
C(5) N(3) C(8) 111.3(2) yes . .
C(6) C(4) C(7) 110.7(2) yes . .
N(3) C(5) C(7) 113.3(2) yes . .
C(4) C(6) C(8) 111.3(2) yes . .
C(4) C(7) C(5) 110.3(2) yes . .
N(3) C(8) C(6) 112.8(2) yes . .
Cu(2) N(3) H(1) 106.6 no . .
C(5) N(3) H(1) 106.6 no . .
C(8) N(3) H(1) 106.6 no . .
C(6) C(4) H(2) 109.2 no . .
C(6) C(4) H(3) 109.2 no . .
C(7) C(4) H(2) 109.2 no . .
C(7) C(4) H(3) 109.2 no . .
H(2) C(4) H(3) 109.5 no . .
N(3) C(5) H(4) 108.5 no . .
N(3) C(5) H(5) 108.5 no . .
C(7) C(5) H(4) 108.5 no . .
C(7) C(5) H(5) 108.5 no . .
H(4) C(5) H(5) 109.5 no . .
C(4) C(6) H(6) 109.0 no . .
C(4) C(6) H(7) 109.0 no . .
C(8) C(6) H(6) 109.0 no . .
C(8) C(6) H(7) 109.0 no . .
H(6) C(6) H(7) 109.5 no . .
C(4) C(7) H(8) 109.3 no . .
C(4) C(7) H(9) 109.3 no . .
C(5) C(7) H(8) 109.3 no . .
C(5) C(7) H(9) 109.3 no . .
H(8) C(7) H(9) 109.5 no . .
N(3) C(8) H(10) 108.6 no . .
N(3) C(8) H(11) 108.6 no . .
C(6) C(8) H(10) 108.6 no . .
C(6) C(8) H(11) 108.6 no . .
H(10) C(8) H(11) 109.5 no . .

loop_
_geom_bond_atom_site_label_1
_geom_bond_atom_site_label_2
_geom_bond_distance
_geom_bond_publ_flag
_geom_bond_site_symmetry_2
I(1) Cu(2) 2.6896(4) yes .
I(1) Cu(2) 2.6904(4) yes 6_544
I(1) Cu(2) 2.7164(4) yes 8_454
Cu(2) Cu(2) 2.6091(6) yes 3_445
Cu(2) Cu(2) 2.6521(5) yes 6_544
Cu(2) Cu(2) 2.6521(5) yes 8_454
Cu(2) N(3) 2.055(2) yes .
N(3) C(5) 1.461(4) yes .
N(3) C(8) 1.483(4) yes .
C(4) C(6) 1.518(4) yes .
C(4) C(7) 1.529(5) yes .
C(5) C(7) 1.539(4) yes .
C(6) C(8) 1.528(4) yes .
N(3) H(1) 0.950 no .
C(4) H(2) 0.950 no .
C(4) H(3) 0.950 no .
C(5) H(4) 0.950 no .
C(5) H(5) 0.950 no .
C(6) H(6) 0.950 no .
C(6) H(7) 0.950 no .
C(7) H(8) 0.950 no .
C(7) H(9) 0.950 no .
C(8) H(10) 0.950 no .
C(8) H(11) 0.950 no .

loop_
_geom_contact_atom_site_label_1
_geom_contact_atom_site_label_2
_geom_contact_distance
_geom_contact_site_symmetry_2
Cu(2) C(5) 2.944(3) .
Cu(2) C(8) 2.964(3) .
N(3) C(4) 2.943(4) .
N(3) C(6) 2.509(4) .
N(3) C(7) 2.506(4) .
C(4) N(3) 2.943(4) .
C(4) C(4) 3.581(4) 3_345
C(4) C(5) 2.518(4) .
C(4) C(8) 2.515(4) .
C(5) Cu(2) 2.944(3) .
C(5) C(4) 2.518(4) .
C(5) C(6) 2.899(4) .
C(5) C(8) 2.431(5) .
C(6) N(3) 2.509(4) .
C(6) C(5) 2.899(4) .
C(6) C(7) 2.507(4) .
C(7) N(3) 2.506(4) .
C(7) C(6) 2.507(4) .
C(7) C(8) 2.913(5) .
C(8) Cu(2) 2.964(3) .
C(8) C(4) 2.515(4) .
C(8) C(5) 2.431(5) .
C(8) C(7) 2.913(5) .
I(1) H(1) 2.948 1_554
I(1) H(4) 3.264 8_454
I(1) H(5) 3.463 .
I(1) H(6) 3.340 1_554
I(1) H(7) 3.500 2_454
I(1) H(9) 3.435 1_554
I(1) H(10) 3.541 .
I(1) H(11) 3.321 6_544
Cu(2) H(1) 2.498 .
Cu(2) H(4) 3.006 .
Cu(2) H(5) 3.056 .
Cu(2) H(10) 3.075 .
Cu(2) H(11) 3.038 .
N(3) H(2) 3.280 .
N(3) H(4) 1.980 .
N(3) H(5) 1.980 .
N(3) H(6) 2.738 .
N(3) H(7) 3.308 .
N(3) H(8) 3.303 .
N(3) H(9) 2.738 .
N(3) H(10) 2.001 .
N(3) H(11) 2.001 .
C(4) H(1) 3.204 .
C(4) H(2) 3.374 3_345
C(4) H(3) 3.125 3_345
C(4) H(4) 3.327 .
C(4) H(5) 2.725 .
C(4) H(5) 3.214 4_445
C(4) H(6) 2.036 .
C(4) H(7) 2.036 .
C(4) H(8) 2.049 .
C(4) H(8) 3.248 3_345
C(4) H(9) 2.049 .
C(4) H(9) 3.424 4_444
C(4) H(10) 2.732 .
C(4) H(11) 3.321 .
C(5) H(1) 1.957 .
C(5) H(2) 2.742 .
C(5) H(3) 3.332 .
C(5) H(3) 3.405 2_454
C(5) H(6) 3.244 .
C(5) H(6) 3.327 2_454
C(5) H(7) 3.363 2_454
C(5) H(8) 2.058 .
C(5) H(9) 2.058 .
C(5) H(10) 2.653 .
C(5) H(11) 3.237 .
C(6) H(1) 2.661 .
C(6) H(2) 2.038 .
C(6) H(3) 2.038 .
C(6) H(5) 3.224 .
C(6) H(5) 2.978 4_445
C(6) H(8) 3.318 .
C(6) H(9) 2.735 .
C(6) H(9) 3.598 4_444
C(6) H(10) 2.041 .
C(6) H(11) 2.041 .
C(6) H(11) 3.403 5_445
C(7) H(1) 2.654 .
C(7) H(2) 2.048 .
C(7) H(2) 3.200 2_455
C(7) H(2) 3.592 3_345
C(7) H(3) 2.048 .
C(7) H(3) 3.512 2_454
C(7) H(3) 3.262 3_345
C(7) H(4) 2.049 .
C(7) H(5) 2.049 .
C(7) H(6) 2.729 .
C(7) H(7) 3.319 .
C(7) H(10) 3.250 .
C(7) H(10) 3.551 2_455
C(8) H(1) 1.976 .
C(8) H(2) 2.741 .
C(8) H(3) 3.326 .
C(8) H(4) 3.241 .
C(8) H(5) 2.642 .
C(8) H(6) 2.045 .
C(8) H(7) 2.045 .
C(8) H(7) 3.360 5_445
C(8) H(9) 3.259 .
C(8) H(11) 3.352 5_445
H(1) I(1) 2.948 1_556
H(1) Cu(2) 2.498 .
H(1) C(4) 3.204 .
H(1) C(5) 1.957 .
H(1) C(6) 2.661 .
H(1) C(7) 2.654 .
H(1) C(8) 1.976 .
H(1) H(4) 2.226 .
H(1) H(5) 2.723 .
H(1) H(6) 2.546 .
H(1) H(7) 3.526 .
H(1) H(8) 3.516 .
H(1) H(9) 2.541 .
H(1) H(10) 2.741 .
H(1) H(11) 2.244 .
H(2) N(3) 3.280 .
H(2) C(4) 3.374 3_345
H(2) C(5) 2.742 .
H(2) C(6) 2.038 .
H(2) C(7) 2.048 .
H(2) C(7) 3.592 3_345
H(2) C(7) 3.200 4_444
H(2) C(8) 2.741 .
H(2) H(2) 2.973 3_345
H(2) H(3) 1.551 .
H(2) H(3) 2.919 2_454
H(2) H(3) 3.168 3_345
H(2) H(3) 3.066 4_444
H(2) H(5) 2.608 .
H(2) H(6) 2.791 .
H(2) H(7) 2.287 .
H(2) H(8) 2.299 .
H(2) H(8) 2.927 3_345
H(2) H(8) 3.124 4_444
H(2) H(9) 2.802 .
H(2) H(9) 2.612 4_444
H(2) H(10) 2.618 .
H(3) C(4) 3.125 3_345
H(3) C(5) 3.332 .
H(3) C(5) 3.405 4_445
H(3) C(6) 2.038 .
H(3) C(7) 2.048 .
H(3) C(7) 3.262 3_345
H(3) C(7) 3.512 4_445
H(3) C(8) 3.326 .
H(3) H(2) 1.551 .
H(3) H(2) 3.066 2_455
H(3) H(2) 3.168 3_345
H(3) H(2) 2.919 4_445
H(3) H(3) 2.583 3_345
H(3) H(5) 3.597 .
H(3) H(5) 2.613 4_445
H(3) H(6) 2.286 .
H(3) H(7) 2.352 .
H(3) H(8) 2.368 .
H(3) H(8) 2.697 3_345
H(3) H(8) 3.104 4_445
H(3) H(9) 2.300 .
H(3) H(9) 3.529 3_345
H(4) I(1) 3.264 6_544
H(4) Cu(2) 3.006 .
H(4) N(3) 1.980 .
H(4) C(4) 3.327 .
H(4) C(7) 2.049 .
H(4) C(8) 3.241 .
H(4) H(1) 2.226 .
H(4) H(5) 1.551 .
H(4) H(6) 3.161 2_454
H(4) H(6) 3.588 6_545
H(4) H(7) 3.319 2_454
H(4) H(8) 2.356 .
H(4) H(9) 2.310 .
H(4) H(10) 3.514 .
H(4) H(11) 3.566 6_545
H(5) I(1) 3.463 .
H(5) Cu(2) 3.056 .
H(5) N(3) 1.980 .
H(5) C(4) 2.725 .
H(5) C(4) 3.214 2_454
H(5) C(6) 3.224 .
H(5) C(6) 2.978 2_454
H(5) C(7) 2.049 .
H(5) C(8) 2.642 .
H(5) H(1) 2.723 .
H(5) H(2) 2.608 .
H(5) H(3) 3.597 .
H(5) H(3) 2.613 2_454
H(5) H(4) 1.551 .
H(5) H(6) 2.799 2_454
H(5) H(7) 2.591 2_454
H(5) H(8) 2.306 .
H(5) H(9) 2.804 .
H(5) H(10) 2.512 .
H(5) H(11) 3.504 .
H(6) I(1) 3.340 1_556
H(6) N(3) 2.738 .
H(6) C(4) 2.036 .
H(6) C(5) 3.244 .
H(6) C(5) 3.327 4_445
H(6) C(7) 2.729 .
H(6) C(8) 2.045 .
H(6) H(1) 2.546 .
H(6) H(2) 2.791 .
H(6) H(3) 2.286 .
H(6) H(4) 3.161 4_445
H(6) H(4) 3.588 8_455
H(6) H(5) 2.799 4_445
H(6) H(7) 1.551 .
H(6) H(8) 3.598 .
H(6) H(8) 3.142 4_445
H(6) H(9) 2.617 .
H(6) H(10) 2.795 .
H(6) H(11) 2.294 .
H(7) I(1) 3.500 4_445
H(7) N(3) 3.308 .
H(7) C(4) 2.036 .
H(7) C(5) 3.363 4_445
H(7) C(7) 3.319 .
H(7) C(8) 2.045 .
H(7) C(8) 3.360 5_445
H(7) H(1) 3.526 .
H(7) H(2) 2.287 .
H(7) H(3) 2.352 .
H(7) H(4) 3.319 4_445
H(7) H(5) 2.591 4_445
H(7) H(6) 1.551 .
H(7) H(9) 3.187 4_444
H(7) H(10) 2.292 .
H(7) H(10) 3.193 5_445
H(7) H(11) 2.349 .
H(7) H(11) 2.677 5_445
H(8) N(3) 3.303 .
H(8) C(4) 2.049 .
H(8) C(4) 3.248 3_345
H(8) C(5) 2.058 .
H(8) C(6) 3.318 .
H(8) H(1) 3.516 .
H(8) H(2) 2.299 .
H(8) H(2) 3.124 2_455
H(8) H(2) 2.927 3_345
H(8) H(3) 2.368 .
H(8) H(3) 3.104 2_454
H(8) H(3) 2.697 3_345
H(8) H(4) 2.356 .
H(8) H(5) 2.306 .
H(8) H(6) 3.598 .
H(8) H(6) 3.142 2_454
H(8) H(9) 1.551 .
H(8) H(10) 3.153 2_455
H(9) I(1) 3.435 1_556
H(9) N(3) 2.738 .
H(9) C(4) 2.049 .
H(9) C(4) 3.424 2_455
H(9) C(5) 2.058 .
H(9) C(6) 2.735 .
H(9) C(6) 3.598 2_455
H(9) C(8) 3.259 .
H(9) H(1) 2.541 .
H(9) H(2) 2.802 .
H(9) H(2) 2.612 2_455
H(9) H(3) 2.300 .
H(9) H(3) 3.529 3_345
H(9) H(4) 2.310 .
H(9) H(5) 2.804 .
H(9) H(6) 2.617 .
H(9) H(7) 3.187 2_455
H(9) H(8) 1.551 .
H(9) H(10) 3.077 2_455
H(9) H(11) 3.501 6_545
H(10) I(1) 3.541 .
H(10) Cu(2) 3.075 .
H(10) N(3) 2.001 .
H(10) C(4) 2.732 .
H(10) C(5) 2.653 .
H(10) C(6) 2.041 .
H(10) C(7) 3.250 .
H(10) C(7) 3.551 4_444
H(10) H(1) 2.741 .
H(10) H(2) 2.618 .
H(10) H(4) 3.514 .
H(10) H(5) 2.512 .
H(10) H(6) 2.795 .
H(10) H(7) 2.292 .
H(10) H(7) 3.193 5_445
H(10) H(8) 3.153 4_444
H(10) H(9) 3.077 4_444
H(10) H(11) 1.551 .
H(10) H(11) 3.117 5_445
H(11) I(1) 3.321 8_454
H(11) Cu(2) 3.038 .
H(11) N(3) 2.001 .
H(11) C(4) 3.321 .
H(11) C(5) 3.237 .
H(11) C(6) 2.041 .
H(11) C(6) 3.403 5_445
H(11) C(8) 3.352 5_445
H(11) H(1) 2.244 .
H(11) H(4) 3.566 8_455
H(11) H(5) 3.504 .
H(11) H(6) 2.294 .
H(11) H(7) 2.349 .
H(11) H(7) 2.677 5_445
H(11) H(9) 3.501 8_455
H(11) H(10) 1.551 .
H(11) H(10) 3.117 5_445
H(11) H(11) 3.058 5_445

loop_
_geom_torsion_atom_site_label_1
_geom_torsion_atom_site_label_2
_geom_torsion_atom_site_label_3
_geom_torsion_atom_site_label_4
_geom_torsion
_geom_torsion_site_symmetry_1
_geom_torsion_site_symmetry_3
_geom_torsion_site_symmetry_4
Cu(2) I(1) Cu(2) I(1) -32.649(15) . 6_544 6_544
Cu(2) I(1) Cu(2) I(1) 98.539(19) . 6_544 3_445
Cu(2) I(1) Cu(2) N(3) -147.83(7) . 6_544 6_544
Cu(2) I(1) Cu(2) Cu(2) 70.329(15) . 6_544 8_454
Cu(2) I(1) Cu(2) Cu(2) 32.849(16) . 6_544 3_445
Cu(2) I(1) Cu(2) I(1) 32.072(15) 6_544 . 6_544
Cu(2) I(1) Cu(2) I(1) -101.001(19) 6_544 . 8_454
Cu(2) I(1) Cu(2) N(3) 144.10(7) 6_544 . .
Cu(2) I(1) Cu(2) Cu(2) -68.592(16) 6_544 . 8_454
Cu(2) I(1) Cu(2) Cu(2) -33.804(18) 6_544 . 3_445
Cu(2) I(1) Cu(2) I(1) 32.201(14) . 8_454 8_454
Cu(2) I(1) Cu(2) I(1) -99.376(19) . 8_454 3_445
Cu(2) I(1) Cu(2) N(3) 145.80(7) . 8_454 8_454
Cu(2) I(1) Cu(2) Cu(2) -70.868(16) . 8_454 6_544
Cu(2) I(1) Cu(2) Cu(2) -33.607(16) . 8_454 3_445
Cu(2) I(1) Cu(2) I(1) 100.665(19) 8_454 . 6_544
Cu(2) I(1) Cu(2) I(1) -32.408(15) 8_454 . 8_454
Cu(2) I(1) Cu(2) N(3) -147.31(7) 8_454 . .
Cu(2) I(1) Cu(2) Cu(2) 68.592(16) 8_454 . 6_544
Cu(2) I(1) Cu(2) Cu(2) 34.788(18) 8_454 . 3_445
Cu(2) I(1) Cu(2) I(1) 103.069(18) 6_544 8_454 8_454
Cu(2) I(1) Cu(2) I(1) -28.508(15) 6_544 8_454 3_445
Cu(2) I(1) Cu(2) N(3) -143.33(7) 6_544 8_454 8_454
Cu(2) I(1) Cu(2) Cu(2) 70.868(16) 6_544 8_454 .
Cu(2) I(1) Cu(2) Cu(2) 37.261(16) 6_544 8_454 3_445
Cu(2) I(1) Cu(2) I(1) -102.978(18) 8_454 6_544 6_544
Cu(2) I(1) Cu(2) I(1) 28.210(14) 8_454 6_544 3_445
Cu(2) I(1) Cu(2) N(3) 141.85(7) 8_454 6_544 6_544
Cu(2) I(1) Cu(2) Cu(2) -70.329(15) 8_454 6_544 .
Cu(2) I(1) Cu(2) Cu(2) -37.479(16) 8_454 6_544 3_445
I(1) Cu(2) Cu(2) I(1) 103.982(17) . 3_445 6_544
I(1) Cu(2) Cu(2) I(1) -105.217(17) . 3_445 8_454
I(1) Cu(2) Cu(2) I(1) -1.24(2) . 3_445 3_445
I(1) Cu(2) Cu(2) N(3) -177.92(11) . 3_445 3_445
I(1) Cu(2) Cu(2) Cu(2) 33.784(17) . 3_445 6_544
I(1) Cu(2) Cu(2) Cu(2) -35.019(17) . 3_445 8_454
I(1) Cu(2) Cu(2) I(1) 145.422(15) . 6_544 6_544
I(1) Cu(2) Cu(2) I(1) -109.450(16) . 6_544 3_445
I(1) Cu(2) Cu(2) N(3) 71.61(13) . 6_544 6_544
I(1) Cu(2) Cu(2) Cu(2) -72.140(14) . 6_544 8_454
I(1) Cu(2) Cu(2) Cu(2) -143.525(18) . 6_544 3_445
I(1) Cu(2) Cu(2) I(1) -145.422(15) . 8_454 8_454
I(1) Cu(2) Cu(2) I(1) 109.008(16) . 8_454 3_445
I(1) Cu(2) Cu(2) N(3) -69.87(13) . 8_454 8_454
I(1) Cu(2) Cu(2) Cu(2) 71.053(14) . 8_454 6_544
I(1) Cu(2) Cu(2) Cu(2) 142.438(18) . 8_454 3_445
I(1) Cu(2) N(3) C(5) -61.5(2) . . .
I(1) Cu(2) N(3) C(8) 65.5(2) . . .
I(1) Cu(2) Cu(2) I(1) 150.801(14) 6_544 3_445 8_454
I(1) Cu(2) Cu(2) I(1) -105.217(17) 6_544 3_445 3_445
I(1) Cu(2) Cu(2) N(3) 78.10(11) 6_544 3_445 3_445
I(1) Cu(2) Cu(2) Cu(2) -70.198(14) 6_544 3_445 6_544
I(1) Cu(2) Cu(2) Cu(2) -139.001(17) 6_544 3_445 8_454
I(1) Cu(2) Cu(2) I(1) -145.422(15) 6_544 6_544 .
I(1) Cu(2) Cu(2) I(1) 105.128(16) 6_544 6_544 3_445
I(1) Cu(2) Cu(2) N(3) -73.81(13) 6_544 6_544 6_544
I(1) Cu(2) Cu(2) Cu(2) 142.438(18) 6_544 6_544 8_454
I(1) Cu(2) Cu(2) Cu(2) 71.053(14) 6_544 6_544 3_445
I(1) Cu(2) Cu(2) I(1) -105.128(16) 6_544 8_454 .
I(1) Cu(2) Cu(2) I(1) 109.450(16) 6_544 8_454 8_454
I(1) Cu(2) Cu(2) I(1) 3.88(2) 6_544 8_454 3_445
I(1) Cu(2) Cu(2) N(3) -175.00(12) 6_544 8_454 8_454
I(1) Cu(2) Cu(2) Cu(2) -34.075(16) 6_544 8_454 6_544
I(1) Cu(2) Cu(2) Cu(2) 37.310(16) 6_544 8_454 3_445
I(1) Cu(2) N(3) C(5) 56.5(2) 6_544 . .
I(1) Cu(2) N(3) C(8) -176.53(19) 6_544 . .
I(1) Cu(2) Cu(2) I(1) -150.801(14) 8_454 3_445 6_544
I(1) Cu(2) Cu(2) I(1) 103.982(17) 8_454 3_445 3_445
I(1) Cu(2) Cu(2) N(3) -72.70(11) 8_454 3_445 3_445
I(1) Cu(2) Cu(2) Cu(2) 139.001(17) 8_454 3_445 6_544
I(1) Cu(2) Cu(2) Cu(2) 70.198(14) 8_454 3_445 8_454
I(1) Cu(2) Cu(2) I(1) 105.570(16) 8_454 6_544 .
I(1) Cu(2) Cu(2) I(1) -109.008(16) 8_454 6_544 6_544
I(1) Cu(2) Cu(2) I(1) -3.88(2) 8_454 6_544 3_445
I(1) Cu(2) Cu(2) N(3) 177.18(13) 8_454 6_544 6_544
I(1) Cu(2) Cu(2) Cu(2) 33.430(16) 8_454 6_544 8_454
I(1) Cu(2) Cu(2) Cu(2) -37.955(16) 8_454 6_544 3_445
I(1) Cu(2) Cu(2) I(1) 145.422(15) 8_454 8_454 .
I(1) Cu(2) Cu(2) I(1) -105.570(16) 8_454 8_454 3_445
I(1) Cu(2) Cu(2) N(3) 75.55(13) 8_454 8_454 8_454
I(1) Cu(2) Cu(2) Cu(2) -143.525(18) 8_454 8_454 6_544
I(1) Cu(2) Cu(2) Cu(2) -72.140(14) 8_454 8_454 3_445
I(1) Cu(2) N(3) C(5) 178.62(19) 8_454 . .
I(1) Cu(2) N(3) C(8) -54.4(2) 8_454 . .
Cu(2) Cu(2) Cu(2) I(1) 143.525(18) 3_445 6_544 .
Cu(2) Cu(2) Cu(2) I(1) -71.053(14) 3_445 6_544 6_544
Cu(2) Cu(2) Cu(2) I(1) 34.075(16) 3_445 6_544 3_445
Cu(2) Cu(2) Cu(2) N(3) -144.86(13) 3_445 6_544 6_544
Cu(2) Cu(2) Cu(2) Cu(2) 71.385(17) 3_445 6_544 8_454
Cu(2) Cu(2) Cu(2) I(1) 70.198(14) 6_544 3_445 6_544
Cu(2) Cu(2) Cu(2) I(1) -139.001(17) 6_544 3_445 8_454
Cu(2) Cu(2) Cu(2) I(1) -35.019(17) 6_544 3_445 3_445
Cu(2) Cu(2) Cu(2) N(3) 148.30(12) 6_544 3_445 3_445
Cu(2) Cu(2) Cu(2) Cu(2) -68.802(16) 6_544 3_445 8_454
Cu(2) Cu(2) Cu(2) I(1) -142.438(18) 3_445 8_454 .
Cu(2) Cu(2) Cu(2) I(1) 72.140(14) 3_445 8_454 8_454
Cu(2) Cu(2) Cu(2) I(1) -33.430(16) 3_445 8_454 3_445
Cu(2) Cu(2) Cu(2) N(3) 147.69(13) 3_445 8_454 8_454
Cu(2) Cu(2) Cu(2) Cu(2) -71.385(17) 3_445 8_454 6_544
Cu(2) Cu(2) Cu(2) I(1) 139.001(17) 8_454 3_445 6_544
Cu(2) Cu(2) Cu(2) I(1) -70.198(14) 8_454 3_445 8_454
Cu(2) Cu(2) Cu(2) I(1) 33.784(17) 8_454 3_445 3_445
Cu(2) Cu(2) Cu(2) N(3) -142.90(12) 8_454 3_445 3_445
Cu(2) Cu(2) Cu(2) Cu(2) 68.802(16) 8_454 3_445 6_544
Cu(2) Cu(2) N(3) C(5) 115.3(2) 3_445 . .
Cu(2) Cu(2) N(3) C(8) -117.7(2) 3_445 . .
N(3) Cu(2) Cu(2) I(1) -72.70(11) . 3_445 6_544
N(3) Cu(2) Cu(2) I(1) 78.10(11) . 3_445 8_454
N(3) Cu(2) Cu(2) I(1) -177.92(11) . 3_445 3_445
N(3) Cu(2) Cu(2) N(3) 5.40(17) . 3_445 3_445
N(3) Cu(2) Cu(2) Cu(2) -142.90(12) . 3_445 6_544
N(3) Cu(2) Cu(2) Cu(2) 148.30(12) . 3_445 8_454
Cu(2) Cu(2) Cu(2) I(1) -71.053(14) 6_544 8_454 .
Cu(2) Cu(2) Cu(2) I(1) 143.525(18) 6_544 8_454 8_454
Cu(2) Cu(2) Cu(2) I(1) 37.955(16) 6_544 8_454 3_445
Cu(2) Cu(2) Cu(2) N(3) -140.93(13) 6_544 8_454 8_454
Cu(2) Cu(2) Cu(2) Cu(2) 71.385(17) 6_544 8_454 3_445
Cu(2) Cu(2) Cu(2) I(1) 72.140(14) 8_454 6_544 .
Cu(2) Cu(2) Cu(2) I(1) -142.438(18) 8_454 6_544 6_544
Cu(2) Cu(2) Cu(2) I(1) -37.310(16) 8_454 6_544 3_445
Cu(2) Cu(2) Cu(2) N(3) 143.75(13) 8_454 6_544 6_544
Cu(2) Cu(2) Cu(2) Cu(2) -71.385(17) 8_454 6_544 3_445
Cu(2) Cu(2) N(3) C(5) -0.3(2) 6_544 . .
Cu(2) Cu(2) N(3) C(8) 126.66(19) 6_544 . .
N(3) Cu(2) Cu(2) I(1) -75.55(12) . 6_544 .
N(3) Cu(2) Cu(2) I(1) 69.87(12) . 6_544 6_544
N(3) Cu(2) Cu(2) I(1) 175.00(12) . 6_544 3_445
N(3) Cu(2) Cu(2) N(3) -3.93(19) . 6_544 6_544
N(3) Cu(2) Cu(2) Cu(2) -147.69(13) . 6_544 8_454
N(3) Cu(2) Cu(2) Cu(2) 140.93(13) . 6_544 3_445
Cu(2) Cu(2) N(3) C(5) -122.46(19) 8_454 . .
Cu(2) Cu(2) N(3) C(8) 4.5(3) 8_454 . .
N(3) Cu(2) Cu(2) I(1) 73.81(14) . 8_454 .
N(3) Cu(2) Cu(2) I(1) -71.61(14) . 8_454 8_454
N(3) Cu(2) Cu(2) I(1) -177.18(13) . 8_454 3_445
N(3) Cu(2) Cu(2) N(3) 3.93(19) . 8_454 8_454
N(3) Cu(2) Cu(2) Cu(2) 144.86(14) . 8_454 6_544
N(3) Cu(2) Cu(2) Cu(2) -143.75(14) . 8_454 3_445
Cu(2) N(3) C(5) C(7) -177.0(2) . . .
Cu(2) N(3) C(8) C(6) 177.8(2) . . .
C(5) N(3) C(8) C(6) -54.6(3) . . .
C(8) N(3) C(5) C(7) 55.2(3) . . .
C(6) C(4) C(7) C(5) 53.3(3) . . .
C(7) C(4) C(6) C(8) -53.5(3) . . .
N(3) C(5) C(7) C(4) -55.0(3) . . .
C(4) C(6) C(8) N(3) 54.3(3) . . .
